data_7711355
loop_
_publ_author_name
'Ghosh, Suchismita'
'Akhir, Abdul'
'Saxena, Deepanshi'
'Singh, Sneha'
'Sri, Sivakumar'
'Chopra, Sidharth'
'Angamuthu, Raja'

_publ_section_title
;
 Investigating the Photosensitivity of Koneramines for Cell Imaging and
 Therapeutic Applications
;
_journal_name_full 'Dalton Transactions'
_journal_paper_doi 10.1039/D2DT02834D
_journal_year 2022
_chemical_formula_moiety 'C29 H26 Cd Cl2 N4, C H2 Cl2'
_chemical_formula_sum 'C30 H28 Cd Cl4 N4'
_chemical_formula_weight 698.76
_space_group_crystal_system triclinic
_space_group_IT_number 2
_space_group_name_Hall '-P 1'
_space_group_name_H-M_alt 'P -1'
_atom_sites_solution_hydrogens geom
_atom_sites_solution_primary dual
_audit_creation_date 2022-06-10
_audit_creation_method
;
Olex2 1.2
(compiled 2018.05.29 svn.r3508 for OlexSys, GUI svn.r5506)
;
_audit_update_record
;
2022-08-23 deposited with the CCDC.	2022-09-27 downloaded from the CCDC.
;
_cell_angle_alpha 113.459(2)
_cell_angle_beta 94.795(2)
_cell_angle_gamma 93.261(2)
_cell_formula_units_Z 2
_cell_length_a 11.1251(8)
_cell_length_b 11.3839(9)
_cell_length_c 13.3920(10)
_cell_measurement_reflns_used 9914
_cell_measurement_temperature 100
_cell_measurement_theta_max 28.30
_cell_measurement_theta_min 2.34
_cell_volume 1542.9(2)
_computing_cell_refinement 'SAINT V8.38A (?, 2016)'
_computing_data_reduction 'SAINT V8.38A (?, 2016)'
_computing_molecular_graphics 'Olex2 (Dolomanov et al., 2009)'
_computing_publication_material 'Olex2 (Dolomanov et al., 2009)'
_computing_structure_refinement 'ShelXL (Sheldrick, 2015)'
_computing_structure_solution 'ShelXT (Sheldrick, 2015)'
_diffrn_ambient_temperature 100
_diffrn_measured_fraction_theta_full 0.998
_diffrn_measured_fraction_theta_max 0.998
_diffrn_measurement_device_type 'Bruker APEX-II CCD'
_diffrn_measurement_method '\f and \w scans'
_diffrn_radiation_type MoK\a
_diffrn_radiation_wavelength 0.71073
_diffrn_reflns_av_R_equivalents 0.0402
_diffrn_reflns_av_unetI/netI 0.0437
_diffrn_reflns_Laue_measured_fraction_full 0.998
_diffrn_reflns_Laue_measured_fraction_max 0.998
_diffrn_reflns_limit_h_max 14
_diffrn_reflns_limit_h_min -14
_diffrn_reflns_limit_k_max 15
_diffrn_reflns_limit_k_min -15
_diffrn_reflns_limit_l_max 17
_diffrn_reflns_limit_l_min -17
_diffrn_reflns_number 24451
_diffrn_reflns_point_group_measured_fraction_full 0.998
_diffrn_reflns_point_group_measured_fraction_max 0.998
_diffrn_reflns_theta_full 25.242
_diffrn_reflns_theta_max 28.302
_diffrn_reflns_theta_min 2.629
_diffrn_standards_number 0
_exptl_absorpt_coefficient_mu 1.080
_exptl_absorpt_correction_T_max 0.7457
_exptl_absorpt_correction_T_min 0.6352
_exptl_absorpt_correction_type multi-scan
_exptl_absorpt_process_details
'SADABS-2016/2 (Bruker,2016/2) was used for absorption correction. wR2(int) was 0.1233 before and 0.0538 after correction. The Ratio of minimum to maximum transmission is 0.8518. The \l/2 correction factor is Not present.'
_exptl_crystal_colour 'clear yellowish white'
_exptl_crystal_colour_lustre clear
_exptl_crystal_colour_modifier yellowish
_exptl_crystal_colour_primary white
_exptl_crystal_density_diffrn 1.504
_exptl_crystal_description block
_exptl_crystal_F_000 704
_exptl_crystal_size_max 0.26
_exptl_crystal_size_mid 0.24
_exptl_crystal_size_min 0.24
_refine_diff_density_max 0.986
_refine_diff_density_min -0.966
_refine_diff_density_rms 0.099
_refine_ls_extinction_method none
_refine_ls_goodness_of_fit_ref 1.054
_refine_ls_hydrogen_treatment constr
_refine_ls_matrix_type full
_refine_ls_number_parameters 352
_refine_ls_number_reflns 7648
_refine_ls_number_restraints 0
_refine_ls_restrained_S_all 1.054
_refine_ls_R_factor_all 0.0423
_refine_ls_R_factor_gt 0.0335
_refine_ls_shift/su_max 0.003
_refine_ls_shift/su_mean 0.000
_refine_ls_structure_factor_coef Fsqd
_refine_ls_weighting_details 'w=1/[\s^2^(Fo^2^)+(0.0388P)^2^+1.4766P] where P=(Fo^2^+2Fc^2^)/3'
_refine_ls_weighting_scheme calc
_refine_ls_wR_factor_gt 0.0831
_refine_ls_wR_factor_ref 0.0895
_reflns_Friedel_coverage 0.000
_reflns_number_gt 6639
_reflns_number_total 7648
_reflns_threshold_expression 'I > 2\s(I)'
_cod_data_source_file d2dt02834d2.cif
_cod_data_source_block 18febc_1_0m_Cd_LAn_Cl2
_cod_database_code 7711355
_shelx_shelxl_version_number 2016/4
_shelx_space_group_comment
;
The symmetry employed for this shelxl refinement is uniquely defined
by the following loop, which should always be used as a source of
symmetry information in preference to the above space-group names.
They are only intended as comments.
;
_shelx_estimated_absorpt_t_max 0.782
_shelx_estimated_absorpt_t_min 0.767
_olex2_refinement_description
;
1. Fixed Uiso
 At 1.2 times of:
  All C(H) groups, All C(H,H) groups
2.a Ternary CH refined with riding coordinates:
 C12(H12)
2.b Secondary CH2 refined with riding coordinates:
 C6(H6a,H6b), C13(H13a,H13b), C14(H14a,H14b), C15(H15a,H15b), C014(H01a,H01b)
2.c Aromatic/amide H refined with riding coordinates:
 C19(H19), C4(H4), C10(H10), C21(H21), C11(H11), C20(H20), C28(H28), C8(H8),
 C18(H18), C23(H23), C1(H1), C27(H27), C26(H26), C2(H2), C25(H25), C3(H3),
 C9(H9)
;
_olex2_submission_original_sample_id 18febc
_olex2_submission_special_instructions 'No special instructions were received'

loop_
_space_group_symop_operation_xyz
'x, y, z'
'-x, -y, -z'

loop_
_atom_site_label
_atom_site_type_symbol
_atom_site_fract_x
_atom_site_fract_y
_atom_site_fract_z
_atom_site_U_iso_or_equiv
_atom_site_adp_type
_atom_site_occupancy
_atom_site_site_symmetry_order
_atom_site_calc_flag
_atom_site_refinement_flags_posn
_atom_site_refinement_flags_adp
_atom_site_refinement_flags_occupancy
_atom_site_disorder_assembly
_atom_site_disorder_group
Cd1 Cd 0.89945(2) 0.85617(2) 1.00057(2) 0.01531(6) Uani 1 1 d . . . . .
Cl2 Cl 0.87671(5) 1.09511(6) 1.03346(5) 0.01756(12) Uani 1 1 d . . . . .
Cl1 Cl 0.93138(6) 0.83986(6) 1.18095(5) 0.02233(13) Uani 1 1 d . . . . .
Cl4 Cl 0.72598(7) 0.36263(8) 0.83802(7) 0.03401(17) Uani 1 1 d . . . . .
Cl3 Cl 0.69312(7) 0.08821(7) 0.69256(7) 0.03509(18) Uani 1 1 d . . . . .
N2 N 0.80880(18) 0.79882(19) 0.81259(17) 0.0142(4) Uani 1 1 d . . . . .
N3 N 0.6853(2) 0.8267(2) 0.99117(19) 0.0219(5) Uani 1 1 d . . . . .
N4 N 0.78171(19) 0.6302(2) 0.63443(17) 0.0180(4) Uani 1 1 d . . . . .
N1 N 0.93883(19) 0.6446(2) 0.89099(18) 0.0173(4) Uani 1 1 d . . . . .
C5 C 0.6219(2) 0.8351(2) 0.9051(2) 0.0199(5) Uani 1 1 d . . . . .
C19 C 0.8045(3) 0.2764(3) 0.3199(2) 0.0247(6) Uani 1 1 d . . . . .
H19 H 0.861558 0.298548 0.279674 0.030 Uiso 1 1 calc R . . . .
C4 C 0.4959(3) 0.8278(3) 0.8949(3) 0.0301(7) Uani 1 1 d . . . . .
H4 H 0.451966 0.832050 0.832635 0.036 Uiso 1 1 calc R . . . .
C10 C 1.0811(3) 0.4875(3) 0.8551(2) 0.0243(6) Uani 1 1 d . . . . .
H10 H 1.143795 0.450960 0.882144 0.029 Uiso 1 1 calc R . . . .
C12 C 0.7917(2) 0.6572(2) 0.7516(2) 0.0167(5) Uani 1 1 d . . . . .
H12 H 0.715276 0.622376 0.768690 0.020 Uiso 1 1 calc R . . . .
C21 C 0.6795(3) 0.1131(3) 0.3445(2) 0.0249(6) Uani 1 1 d . . . . .
H21 H 0.651270 0.025193 0.323209 0.030 Uiso 1 1 calc R . . . .
C7 C 0.8989(2) 0.5967(2) 0.7840(2) 0.0167(5) Uani 1 1 d . . . . .
C6 C 0.6924(2) 0.8579(2) 0.8225(2) 0.0198(5) Uani 1 1 d . . . . .
H6A H 0.642716 0.821662 0.750210 0.024 Uiso 1 1 calc R . . . .
H6B H 0.709140 0.951729 0.844372 0.024 Uiso 1 1 calc R . . . .
C13 C 0.8829(2) 0.8378(3) 0.7415(2) 0.0207(5) Uani 1 1 d . . . . .
H13A H 0.969241 0.825517 0.754611 0.025 Uiso 1 1 calc R . . . .
H13B H 0.876307 0.929192 0.755104 0.025 Uiso 1 1 calc R . . . .
C11 C 1.0284(2) 0.5918(2) 0.9258(2) 0.0209(5) Uani 1 1 d . . . . .
H11 H 1.056991 0.626910 1.001716 0.025 Uiso 1 1 calc R . . . .
C20 C 0.7637(3) 0.1445(3) 0.2893(2) 0.0269(6) Uani 1 1 d . . . . .
H20 H 0.795146 0.079169 0.230729 0.032 Uiso 1 1 calc R . . . .
C22 C 0.6324(2) 0.2100(3) 0.4344(2) 0.0192(5) Uani 1 1 d . . . . .
C17 C 0.6746(2) 0.3427(2) 0.4663(2) 0.0179(5) Uani 1 1 d . . . . .
C28 C 0.4834(2) 0.4971(3) 0.6972(2) 0.0232(6) Uani 1 1 d . . . . .
H28 H 0.509191 0.586119 0.721745 0.028 Uiso 1 1 calc R . . . .
C8 C 0.9481(2) 0.4935(3) 0.7078(2) 0.0206(5) Uani 1 1 d . . . . .
H8 H 0.918953 0.461464 0.632171 0.025 Uiso 1 1 calc R . . . .
C18 C 0.7634(2) 0.3712(3) 0.4056(2) 0.0217(5) Uani 1 1 d . . . . .
H18 H 0.794150 0.458108 0.425665 0.026 Uiso 1 1 calc R . . . .
C14 C 0.8293(3) 0.7494(3) 0.6250(2) 0.0257(6) Uani 1 1 d . . . . .
H14A H 0.763365 0.788294 0.598355 0.031 Uiso 1 1 calc R . . . .
H14B H 0.892242 0.731355 0.574240 0.031 Uiso 1 1 calc R . . . .
C24 C 0.4965(2) 0.2714(3) 0.5757(2) 0.0209(5) Uani 1 1 d . . . . .
C23 C 0.5443(2) 0.1780(3) 0.4896(2) 0.0214(5) Uani 1 1 d . . . . .
H23 H 0.516120 0.090108 0.468004 0.026 Uiso 1 1 calc R . . . .
C16 C 0.6258(2) 0.4399(2) 0.5525(2) 0.0174(5) Uani 1 1 d . . . . .
C15 C 0.6611(2) 0.5791(2) 0.5740(2) 0.0193(5) Uani 1 1 d . . . . .
H15A H 0.658323 0.587113 0.502873 0.023 Uiso 1 1 calc R . . . .
H15B H 0.600369 0.632515 0.615938 0.023 Uiso 1 1 calc R . . . .
C1 C 0.6256(3) 0.8128(3) 1.0695(3) 0.0296(6) Uani 1 1 d . . . . .
H1 H 0.671097 0.807604 1.130676 0.036 Uiso 1 1 calc R . . . .
C29 C 0.5382(2) 0.4054(3) 0.6092(2) 0.0179(5) Uani 1 1 d . . . . .
C27 C 0.3958(3) 0.4601(3) 0.7464(2) 0.0292(6) Uani 1 1 d . . . . .
H27 H 0.361839 0.523136 0.804740 0.035 Uiso 1 1 calc R . . . .
C26 C 0.3543(3) 0.3280(3) 0.7114(3) 0.0300(7) Uani 1 1 d . . . . .
H26 H 0.292166 0.303281 0.745757 0.036 Uiso 1 1 calc R . . . .
C2 C 0.5013(3) 0.8057(3) 1.0649(3) 0.0374(8) Uani 1 1 d . . . . .
H2 H 0.461681 0.795084 1.121301 0.045 Uiso 1 1 calc R . . . .
C25 C 0.4030(3) 0.2373(3) 0.6292(3) 0.0266(6) Uani 1 1 d . . . . .
H25 H 0.374509 0.149251 0.606511 0.032 Uiso 1 1 calc R . . . .
C3 C 0.4353(3) 0.8144(3) 0.9764(3) 0.0375(8) Uani 1 1 d . . . . .
H3 H 0.349361 0.811212 0.971664 0.045 Uiso 1 1 calc R . . . .
C9 C 1.0404(2) 0.4379(3) 0.7441(2) 0.0242(6) Uani 1 1 d . . . . .
H9 H 1.075160 0.366903 0.693739 0.029 Uiso 1 1 calc R . . . .
C014 C 0.7773(3) 0.2381(3) 0.7260(3) 0.0304(7) Uani 1 1 d . . . . .
H01A H 0.770443 0.260094 0.661394 0.036 Uiso 1 1 calc R . . . .
H01B H 0.863911 0.230898 0.744258 0.036 Uiso 1 1 calc R . . . .

loop_
_atom_site_aniso_label
_atom_site_aniso_U_11
_atom_site_aniso_U_22
_atom_site_aniso_U_33
_atom_site_aniso_U_23
_atom_site_aniso_U_13
_atom_site_aniso_U_12
Cd1 0.01332(9) 0.01482(9) 0.01582(10) 0.00444(7) 0.00088(6) 0.00033(6)
Cl2 0.0132(3) 0.0147(3) 0.0223(3) 0.0047(2) 0.0027(2) 0.0019(2)
Cl1 0.0274(3) 0.0215(3) 0.0190(3) 0.0092(3) 0.0017(2) 0.0039(2)
Cl4 0.0306(4) 0.0329(4) 0.0372(4) 0.0136(3) 0.0031(3) -0.0021(3)
Cl3 0.0352(4) 0.0275(4) 0.0443(5) 0.0186(4) -0.0034(3) -0.0014(3)
N2 0.0120(9) 0.0131(9) 0.0169(10) 0.0063(8) -0.0006(8) -0.0013(7)
N3 0.0154(10) 0.0211(11) 0.0259(12) 0.0063(10) 0.0025(9) 0.0003(8)
N4 0.0167(10) 0.0195(11) 0.0148(10) 0.0049(9) -0.0011(8) -0.0030(8)
N1 0.0176(10) 0.0132(10) 0.0186(11) 0.0044(9) -0.0004(8) -0.0006(8)
C5 0.0147(11) 0.0137(11) 0.0242(14) 0.0009(11) -0.0007(10) 0.0016(9)
C19 0.0227(13) 0.0262(14) 0.0242(14) 0.0081(12) 0.0074(11) 0.0041(11)
C4 0.0170(13) 0.0228(14) 0.0414(18) 0.0043(13) -0.0023(12) 0.0035(11)
C10 0.0215(13) 0.0204(13) 0.0315(15) 0.0114(12) -0.0010(11) 0.0055(10)
C12 0.0154(11) 0.0157(11) 0.0158(12) 0.0034(10) 0.0010(9) -0.0006(9)
C21 0.0327(15) 0.0184(13) 0.0227(14) 0.0070(11) 0.0025(11) 0.0052(11)
C7 0.0158(11) 0.0135(11) 0.0215(13) 0.0077(10) 0.0034(10) -0.0003(9)
C6 0.0170(12) 0.0165(12) 0.0222(13) 0.0047(11) -0.0032(10) 0.0032(9)
C13 0.0220(13) 0.0195(12) 0.0191(13) 0.0075(11) 0.0000(10) -0.0034(10)
C11 0.0188(12) 0.0184(12) 0.0254(14) 0.0097(11) -0.0014(10) 0.0013(10)
C20 0.0326(15) 0.0229(14) 0.0223(14) 0.0050(12) 0.0057(12) 0.0090(12)
C22 0.0197(12) 0.0181(12) 0.0184(13) 0.0066(11) -0.0013(10) 0.0033(10)
C17 0.0165(12) 0.0200(12) 0.0154(12) 0.0059(10) -0.0023(9) 0.0016(10)
C28 0.0193(12) 0.0272(14) 0.0180(13) 0.0040(11) -0.0015(10) 0.0050(11)
C8 0.0200(12) 0.0188(12) 0.0210(13) 0.0060(11) 0.0027(10) 0.0009(10)
C18 0.0185(12) 0.0219(13) 0.0233(14) 0.0085(11) 0.0004(10) -0.0011(10)
C14 0.0295(15) 0.0256(14) 0.0201(14) 0.0095(12) -0.0012(11) -0.0078(11)
C24 0.0173(12) 0.0257(14) 0.0222(13) 0.0129(12) -0.0004(10) 0.0019(10)
C23 0.0225(13) 0.0171(12) 0.0256(14) 0.0101(11) 0.0006(11) 0.0026(10)
C16 0.0152(11) 0.0205(12) 0.0137(12) 0.0050(10) -0.0037(9) 0.0016(9)
C15 0.0189(12) 0.0180(12) 0.0155(12) 0.0023(10) -0.0029(10) 0.0001(10)
C1 0.0274(15) 0.0292(15) 0.0331(16) 0.0124(13) 0.0111(12) 0.0005(12)
C29 0.0149(11) 0.0225(13) 0.0150(12) 0.0065(11) -0.0009(9) 0.0032(10)
C27 0.0232(14) 0.0392(17) 0.0256(15) 0.0116(14) 0.0079(11) 0.0109(12)
C26 0.0214(14) 0.0442(18) 0.0351(17) 0.0252(15) 0.0102(12) 0.0095(13)
C2 0.0255(15) 0.0348(17) 0.047(2) 0.0095(16) 0.0178(14) -0.0028(13)
C25 0.0240(14) 0.0291(15) 0.0332(16) 0.0185(13) 0.0055(12) 0.0058(11)
C3 0.0145(13) 0.0272(15) 0.059(2) 0.0042(16) 0.0095(14) 0.0031(11)
C9 0.0204(13) 0.0202(13) 0.0311(15) 0.0086(12) 0.0047(11) 0.0054(10)
C014 0.0224(14) 0.0320(16) 0.0376(17) 0.0157(14) 0.0015(12) -0.0006(12)

loop_
_atom_type_symbol
_atom_type_description
_atom_type_scat_dispersion_real
_atom_type_scat_dispersion_imag
_atom_type_scat_source
C C 0.0033 0.0016 'International Tables Vol C Tables 4.2.6.8 and 6.1.1.4'
H H 0.0000 0.0000 'International Tables Vol C Tables 4.2.6.8 and 6.1.1.4'
Cd Cd -0.8075 1.2024 'International Tables Vol C Tables 4.2.6.8 and 6.1.1.4'
Cl Cl 0.1484 0.1585 'International Tables Vol C Tables 4.2.6.8 and 6.1.1.4'
N N 0.0061 0.0033 'International Tables Vol C Tables 4.2.6.8 and 6.1.1.4'

loop_
_geom_angle_atom_site_label_1
_geom_angle_atom_site_label_2
_geom_angle_atom_site_label_3
_geom_angle
_geom_angle_site_symmetry_1
_geom_angle_site_symmetry_3
_geom_angle_publ_flag
Cl2 Cd1 Cl2 85.03(2) . 2_777 ?
Cl1 Cd1 Cl2 101.95(2) . 2_777 ?
Cl1 Cd1 Cl2 109.16(2) . . ?
N2 Cd1 Cl2 96.05(5) . 2_777 ?
N2 Cd1 Cl2 86.93(5) . . ?
N2 Cd1 Cl1 156.67(5) . . ?
N3 Cd1 Cl2 87.41(6) . . ?
N3 Cd1 Cl2 164.80(6) . 2_777 ?
N3 Cd1 Cl1 92.99(6) . . ?
N3 Cd1 N2 70.35(8) . . ?
N1 Cd1 Cl2 81.11(5) . 2_777 ?
N1 Cd1 Cl2 152.36(6) . . ?
N1 Cd1 Cl1 97.09(6) . . ?
N1 Cd1 N2 71.00(7) . . ?
N1 Cd1 N3 100.02(8) . . ?
Cd1 Cl2 Cd1 94.97(2) . 2_777 ?
C12 N2 Cd1 110.45(15) . . ?
C12 N2 C6 112.50(19) . . ?
C12 N2 C13 101.52(19) . . ?
C6 N2 Cd1 105.50(15) . . ?
C6 N2 C13 110.6(2) . . ?
C13 N2 Cd1 116.53(14) . . ?
C5 N3 Cd1 116.26(18) . . ?
C5 N3 C1 119.1(2) . . ?
C1 N3 Cd1 124.4(2) . . ?
C12 N4 C14 107.12(19) . . ?
C15 N4 C12 115.5(2) . . ?
C15 N4 C14 112.9(2) . . ?
C7 N1 Cd1 117.96(17) . . ?
C11 N1 Cd1 119.52(17) . . ?
C11 N1 C7 119.2(2) . . ?
N3 C5 C4 121.2(3) . . ?
N3 C5 C6 117.4(2) . . ?
C4 C5 C6 121.4(3) . . ?
C20 C19 H19 119.4 . . ?
C18 C19 H19 119.4 . . ?
C18 C19 C20 121.2(3) . . ?
C5 C4 H4 120.4 . . ?
C3 C4 C5 119.3(3) . . ?
C3 C4 H4 120.4 . . ?
C11 C10 H10 120.7 . . ?
C9 C10 H10 120.7 . . ?
C9 C10 C11 118.7(3) . . ?
N2 C12 H12 109.5 . . ?
N2 C12 C7 110.03(19) . . ?
N4 C12 N2 107.3(2) . . ?
N4 C12 H12 109.5 . . ?
N4 C12 C7 111.0(2) . . ?
C7 C12 H12 109.5 . . ?
C20 C21 H21 119.4 . . ?
C20 C21 C22 121.2(3) . . ?
C22 C21 H21 119.4 . . ?
N1 C7 C12 116.0(2) . . ?
N1 C7 C8 121.9(2) . . ?
C8 C7 C12 122.0(2) . . ?
N2 C6 C5 112.3(2) . . ?
N2 C6 H6A 109.2 . . ?
N2 C6 H6B 109.2 . . ?
C5 C6 H6A 109.2 . . ?
C5 C6 H6B 109.2 . . ?
H6A C6 H6B 107.9 . . ?
N2 C13 H13A 110.9 . . ?
N2 C13 H13B 110.9 . . ?
N2 C13 C14 104.4(2) . . ?
H13A C13 H13B 108.9 . . ?
C14 C13 H13A 110.9 . . ?
C14 C13 H13B 110.9 . . ?
N1 C11 C10 122.4(3) . . ?
N1 C11 H11 118.8 . . ?
C10 C11 H11 118.8 . . ?
C19 C20 H20 120.3 . . ?
C21 C20 C19 119.5(3) . . ?
C21 C20 H20 120.3 . . ?
C21 C22 C17 119.4(2) . . ?
C23 C22 C21 121.3(2) . . ?
C23 C22 C17 119.3(2) . . ?
C18 C17 C22 117.4(2) . . ?
C16 C17 C22 120.0(2) . . ?
C16 C17 C18 122.5(2) . . ?
C29 C28 H28 119.1 . . ?
C27 C28 H28 119.1 . . ?
C27 C28 C29 121.8(3) . . ?
C7 C8 H8 120.5 . . ?
C9 C8 C7 119.0(3) . . ?
C9 C8 H8 120.5 . . ?
C19 C18 C17 121.3(3) . . ?
C19 C18 H18 119.3 . . ?
C17 C18 H18 119.3 . . ?
N4 C14 C13 104.2(2) . . ?
N4 C14 H14A 110.9 . . ?
N4 C14 H14B 110.9 . . ?
C13 C14 H14A 110.9 . . ?
C13 C14 H14B 110.9 . . ?
H14A C14 H14B 108.9 . . ?
C23 C24 C29 119.8(2) . . ?
C23 C24 C25 121.0(3) . . ?
C25 C24 C29 119.2(3) . . ?
C22 C23 H23 119.1 . . ?
C24 C23 C22 121.7(2) . . ?
C24 C23 H23 119.1 . . ?
C17 C16 C15 118.3(2) . . ?
C29 C16 C17 119.8(2) . . ?
C29 C16 C15 121.7(2) . . ?
N4 C15 C16 114.2(2) . . ?
N4 C15 H15A 108.7 . . ?
N4 C15 H15B 108.7 . . ?
C16 C15 H15A 108.7 . . ?
C16 C15 H15B 108.7 . . ?
H15A C15 H15B 107.6 . . ?
N3 C1 H1 118.7 . . ?
N3 C1 C2 122.7(3) . . ?
C2 C1 H1 118.7 . . ?
C28 C29 C24 116.9(2) . . ?
C16 C29 C28 123.8(2) . . ?
C16 C29 C24 119.3(2) . . ?
C28 C27 H27 119.7 . . ?
C28 C27 C26 120.7(3) . . ?
C26 C27 H27 119.7 . . ?
C27 C26 H26 119.9 . . ?
C25 C26 C27 120.1(3) . . ?
C25 C26 H26 119.9 . . ?
C1 C2 H2 120.7 . . ?
C1 C2 C3 118.6(3) . . ?
C3 C2 H2 120.7 . . ?
C24 C25 H25 119.4 . . ?
C26 C25 C24 121.3(3) . . ?
C26 C25 H25 119.4 . . ?
C4 C3 H3 120.4 . . ?
C2 C3 C4 119.1(3) . . ?
C2 C3 H3 120.4 . . ?
C10 C9 C8 118.9(3) . . ?
C10 C9 H9 120.5 . . ?
C8 C9 H9 120.5 . . ?
Cl4 C014 H01A 109.2 . . ?
Cl4 C014 H01B 109.2 . . ?
Cl3 C014 Cl4 111.90(17) . . ?
Cl3 C014 H01A 109.2 . . ?
Cl3 C014 H01B 109.2 . . ?
H01A C014 H01B 107.9 . . ?

loop_
_geom_bond_atom_site_label_1
_geom_bond_atom_site_label_2
_geom_bond_distance
_geom_bond_site_symmetry_2
_geom_bond_publ_flag
Cd1 Cl2 2.6364(6) 2_777 ?
Cd1 Cl2 2.6076(7) . ?
Cd1 Cl1 2.4934(7) . ?
Cd1 N2 2.444(2) . ?
Cd1 N3 2.373(2) . ?
Cd1 N1 2.358(2) . ?
Cl2 Cd1 2.6363(6) 2_777 ?
Cl4 C014 1.769(3) . ?
Cl3 C014 1.769(3) . ?
N2 C12 1.481(3) . ?
N2 C6 1.485(3) . ?
N2 C13 1.486(3) . ?
N3 C5 1.339(4) . ?
N3 C1 1.343(4) . ?
N4 C12 1.467(3) . ?
N4 C14 1.484(3) . ?
N4 C15 1.466(3) . ?
N1 C7 1.339(3) . ?
N1 C11 1.335(3) . ?
C5 C4 1.392(4) . ?
C5 C6 1.502(4) . ?
C19 H19 0.9500 . ?
C19 C20 1.425(4) . ?
C19 C18 1.361(4) . ?
C4 H4 0.9500 . ?
C4 C3 1.384(5) . ?
C10 H10 0.9500 . ?
C10 C11 1.389(4) . ?
C10 C9 1.386(4) . ?
C12 H12 1.0000 . ?
C12 C7 1.526(4) . ?
C21 H21 0.9500 . ?
C21 C20 1.357(4) . ?
C21 C22 1.434(4) . ?
C7 C8 1.390(4) . ?
C6 H6A 0.9900 . ?
C6 H6B 0.9900 . ?
C13 H13A 0.9900 . ?
C13 H13B 0.9900 . ?
C13 C14 1.526(4) . ?
C11 H11 0.9500 . ?
C20 H20 0.9500 . ?
C22 C17 1.435(4) . ?
C22 C23 1.390(4) . ?
C17 C18 1.431(4) . ?
C17 C16 1.417(4) . ?
C28 H28 0.9500 . ?
C28 C29 1.437(4) . ?
C28 C27 1.357(4) . ?
C8 H8 0.9500 . ?
C8 C9 1.388(4) . ?
C18 H18 0.9500 . ?
C14 H14A 0.9900 . ?
C14 H14B 0.9900 . ?
C24 C23 1.390(4) . ?
C24 C29 1.444(4) . ?
C24 C25 1.431(4) . ?
C23 H23 0.9500 . ?
C16 C15 1.516(4) . ?
C16 C29 1.414(4) . ?
C15 H15A 0.9900 . ?
C15 H15B 0.9900 . ?
C1 H1 0.9500 . ?
C1 C2 1.375(4) . ?
C27 H27 0.9500 . ?
C27 C26 1.421(5) . ?
C26 H26 0.9500 . ?
C26 C25 1.353(4) . ?
C2 H2 0.9500 . ?
C2 C3 1.381(5) . ?
C25 H25 0.9500 . ?
C3 H3 0.9500 . ?
C9 H9 0.9500 . ?
C014 H01A 0.9900 . ?
C014 H01B 0.9900 . ?

loop_
_smtbx_masks_void_nr
_smtbx_masks_void_average_x
_smtbx_masks_void_average_y
_smtbx_masks_void_average_z
_smtbx_masks_void_volume
_smtbx_masks_void_count_electrons
_smtbx_masks_void_content
1 0.000 0.000 0.500 116.3 73.4 ?
2 0.500 0.500 1.000 31.0 7.6 ?
